data_4514892
loop_
_publ_author_name
'Li, Kai'
'Choudhary, Hemant'
'Mishra, Manish Kumar'
'Rogers, Robin D.'

_publ_section_title
;
 Enhanced Acidity and Activity of Aluminum/Gallium-Based Ionic Liquids
 Resulting from Dynamic Anionic Speciation
;
_journal_name_full 'ACS Catalysis'
_journal_page_first 9789
_journal_paper_doi 10.1021/acscatal.9b03132
_journal_year 2019
_chemical_formula_sum 'C12 H18 Al Cl9 Ga2 N6'
_chemical_formula_weight 731.79
_space_group_crystal_system orthorhombic
_space_group_IT_number 19
_space_group_name_Hall 'P 2ac 2ab'
_space_group_name_H-M_alt 'P 21 21 21'
_symmetry_space_group_name_Hall 'P 2ac 2ab'
_symmetry_space_group_name_H-M 'P 21 21 21'
_atom_sites_solution_hydrogens geom
_audit_creation_method SHELXL-2016/6
_cell_angle_alpha 90
_cell_angle_beta 90
_cell_angle_gamma 90
_cell_formula_units_Z 4
_cell_length_a 10.0468(5)
_cell_length_b 14.4215(7)
_cell_length_c 20.9082(11)
_cell_measurement_reflns_used 6241
_cell_measurement_temperature 223(2)
_cell_measurement_theta_max 16
_cell_measurement_theta_min 4
_cell_volume 3029.4(3)
_computing_structure_refinement 'SHELXL-2016/6 (Sheldrick, 2016)'
_computing_structure_solution 'SHELXT 2014/4 (Sheldrick, 2014)'
_diffrn_ambient_temperature 223(2)
_diffrn_detector_area_resol_mean 0.3
_diffrn_measured_fraction_theta_full 1.000
_diffrn_measured_fraction_theta_max 0.995
_diffrn_measurement_device_type 'bruker siemens'
_diffrn_measurement_method 'omega and phi scans'
_diffrn_radiation_type MoK\a
_diffrn_radiation_wavelength 0.71073
_diffrn_reflns_av_R_equivalents 0.0849
_diffrn_reflns_av_unetI/netI 0.0451
_diffrn_reflns_Laue_measured_fraction_full 1.000
_diffrn_reflns_Laue_measured_fraction_max 0.995
_diffrn_reflns_limit_h_max 12
_diffrn_reflns_limit_h_min -12
_diffrn_reflns_limit_k_max 18
_diffrn_reflns_limit_k_min -18
_diffrn_reflns_limit_l_max 25
_diffrn_reflns_limit_l_min -26
_diffrn_reflns_number 68502
_diffrn_reflns_point_group_measured_fraction_full 1.000
_diffrn_reflns_point_group_measured_fraction_max 0.995
_diffrn_reflns_theta_full 25.242
_diffrn_reflns_theta_max 26.443
_diffrn_reflns_theta_min 1.715
_exptl_absorpt_coefficient_mu 2.614
_exptl_absorpt_correction_T_max 0.842
_exptl_absorpt_correction_T_min 0.543
_exptl_absorpt_correction_type multi-scan
_exptl_absorpt_process_details sadabs
_exptl_crystal_colour colorless
_exptl_crystal_density_diffrn 1.605
_exptl_crystal_description block
_exptl_crystal_F_000 1440
_exptl_crystal_size_max 0.3
_exptl_crystal_size_mid 0.2
_exptl_crystal_size_min 0.1
_refine_diff_density_max 1.061
_refine_diff_density_min -1.474
_refine_diff_density_rms 0.173
_refine_ls_abs_structure_details
;
 Refined as an inversion twin.
;
_refine_ls_abs_structure_Flack 0.46(4)
_refine_ls_extinction_method none
_refine_ls_goodness_of_fit_ref 1.066
_refine_ls_hydrogen_treatment constr
_refine_ls_matrix_type full
_refine_ls_number_parameters 278
_refine_ls_number_reflns 6200
_refine_ls_number_restraints 0
_refine_ls_restrained_S_all 1.066
_refine_ls_R_factor_all 0.0937
_refine_ls_R_factor_gt 0.0697
_refine_ls_shift/su_max 0.005
_refine_ls_shift/su_mean 0.000
_refine_ls_structure_factor_coef Fsqd
_refine_ls_weighting_details 'w=1/[\s^2^(Fo^2^)+(0.1619P)^2^] where P=(Fo^2^+2Fc^2^)/3'
_refine_ls_weighting_scheme calc
_refine_ls_wR_factor_gt 0.2130
_refine_ls_wR_factor_ref 0.2362
_reflns_Friedel_coverage 0.777
_reflns_Friedel_fraction_full 1.000
_reflns_Friedel_fraction_max 0.995
_reflns_number_gt 4653
_reflns_number_total 6200
_reflns_threshold_expression 'I > 2\s(I)'
_cod_data_source_file cs9b03132_si_002.cif
_cod_data_source_block Al-GA
_cod_depositor_comments
;
The following automatic conversions were performed:

'_exptl_absorpt_correction_type' value 'multi-Scan' changed to
'multi-scan' according to
/home/data/users/saulius/crontab/automatic-downloads/current/ACS/lib/dictionaries/cif_core.dic
dictionary named 'cif_core.dic' version 2.4.2 from 2011-04-26.

Automatic conversion script
Id: cif_fix_values 4973 2017-02-22 13:04:09Z antanas 
;
_cod_database_code 4514892
_shelx_shelxl_version_number 2016/6
_shelx_space_group_comment
;
The symmetry employed for this shelxl refinement is uniquely defined
by the following loop, which should always be used as a source of
symmetry information in preference to the above space-group names.
They are only intended as comments.
;

loop_
_space_group_symop_operation_xyz
'x, y, z'
'-x+1/2, -y, z+1/2'
'-x, y+1/2, -z+1/2'
'x+1/2, -y+1/2, -z'

loop_
_atom_site_label
_atom_site_type_symbol
_atom_site_fract_x
_atom_site_fract_y
_atom_site_fract_z
_atom_site_U_iso_or_equiv
_atom_site_adp_type
_atom_site_occupancy
_atom_site_site_symmetry_order
_atom_site_calc_flag
_atom_site_refinement_flags_posn
_atom_site_refinement_flags_adp
Ga1 Ga -0.00718(15) 0.43014(10) 0.49693(7) 0.0544(4) Uani 1 1 d . .
Ga2 Ga -0.00460(15) 0.43231(10) 0.15612(7) 0.0563(4) Uani 1 1 d . .
Cl1 Cl 0.5875(2) 0.65617(18) 0.33910(13) 0.0389(6) Uani 1 1 d . .
Cl8 Cl -0.2177(3) 0.43674(19) 0.16164(16) 0.0504(7) Uani 1 1 d . .
Al Al 0.3759(3) 0.62213(17) 0.33605(13) 0.0245(6) Uani 1 1 d . .
Cl3 Cl 0.0568(3) 0.57374(19) 0.49715(14) 0.0513(7) Uani 1 1 d . .
Cl6 Cl 0.0753(3) 0.5699(2) 0.16624(15) 0.0567(8) Uani 1 1 d . .
Cl2 Cl 0.0657(4) 0.3658(2) 0.58186(17) 0.0647(9) Uani 1 1 d . .
Cl4 Cl -0.2209(3) 0.4262(3) 0.49059(18) 0.0661(10) Uani 1 1 d . .
Cl5 Cl 0.0720(4) 0.3635(3) 0.41308(18) 0.0693(10) Uani 1 1 d . .
Cl7 Cl 0.0593(4) 0.3784(3) 0.06566(18) 0.0788(12) Uani 1 1 d . .
Cl9 Cl 0.0651(4) 0.3464(4) 0.2324(2) 0.0892(14) Uani 1 1 d . .
N3 N 0.3907(8) 0.5218(5) 0.4002(4) 0.0297(17) Uani 1 1 d . .
N5 N 0.3922(8) 0.5323(5) 0.2657(4) 0.0307(17) Uani 1 1 d . .
N2 N 0.1794(8) 0.5942(6) 0.3341(4) 0.0315(18) Uani 1 1 d . .
N1 N 0.3302(8) 0.7161(5) 0.2706(4) 0.0276(17) Uani 1 1 d . .
N4 N 0.3284(8) 0.7098(6) 0.4062(4) 0.0310(18) Uani 1 1 d . .
N6 N 0.4221(12) 0.3203(6) 0.3206(5) 0.054(3) Uani 1 1 d . .
C5 C 0.0689(11) 0.5847(7) 0.3332(5) 0.036(2) Uani 1 1 d . .
C9 C 0.4000(10) 0.4789(6) 0.2251(5) 0.032(2) Uani 1 1 d . .
C6 C -0.0758(11) 0.5742(11) 0.3298(6) 0.054(3) Uani 1 1 d . .
H6A H -0.097789 0.524634 0.300278 0.081 Uiso 1 1 calc R U
H6B H -0.115206 0.631704 0.314957 0.081 Uiso 1 1 calc R U
H6C H -0.110178 0.559354 0.371907 0.081 Uiso 1 1 calc R U
C10 C 0.4100(12) 0.4146(8) 0.1750(5) 0.045(3) Uani 1 1 d . .
H10A H 0.356828 0.435519 0.139056 0.067 Uiso 1 1 calc R U
H10B H 0.377860 0.354706 0.189358 0.067 Uiso 1 1 calc R U
H10C H 0.502308 0.409122 0.161885 0.067 Uiso 1 1 calc R U
C1 C 0.4008(10) 0.4630(7) 0.4355(5) 0.034(2) Uani 1 1 d . .
C4 C 0.2422(13) 0.8034(8) 0.5030(6) 0.050(3) Uani 1 1 d . .
H4A H 0.166977 0.840507 0.489193 0.075 Uiso 1 1 calc R U
H4B H 0.311567 0.843715 0.519316 0.075 Uiso 1 1 calc R U
H4C H 0.213997 0.761059 0.536374 0.075 Uiso 1 1 calc R U
C12 C 0.2582(14) 0.1832(8) 0.3308(6) 0.057(3) Uani 1 1 d . .
H12A H 0.287714 0.132581 0.303754 0.086 Uiso 1 1 calc R U
H12B H 0.169845 0.202600 0.317865 0.086 Uiso 1 1 calc R U
H12C H 0.255997 0.162632 0.375012 0.086 Uiso 1 1 calc R U
C8 C 0.2546(14) 0.8188(10) 0.1768(6) 0.058(4) Uani 1 1 d . .
H8A H 0.312966 0.809719 0.140323 0.087 Uiso 1 1 calc R U
H8B H 0.254790 0.883699 0.188843 0.087 Uiso 1 1 calc R U
H8C H 0.164903 0.800057 0.165486 0.087 Uiso 1 1 calc R U
C3 C 0.2934(11) 0.7506(7) 0.4489(5) 0.033(2) Uani 1 1 d . .
C11 C 0.3502(12) 0.2609(7) 0.3247(5) 0.040(2) Uani 1 1 d . .
C7 C 0.3009(11) 0.7636(7) 0.2295(5) 0.036(2) Uani 1 1 d . .
C2 C 0.4133(13) 0.3879(8) 0.4814(6) 0.048(3) Uani 1 1 d . .
H2A H 0.481526 0.345037 0.467195 0.072 Uiso 1 1 calc R U
H2B H 0.329011 0.355548 0.484975 0.072 Uiso 1 1 calc R U
H2C H 0.437781 0.413103 0.522814 0.072 Uiso 1 1 calc R U

loop_
_atom_site_aniso_label
_atom_site_aniso_U_11
_atom_site_aniso_U_22
_atom_site_aniso_U_33
_atom_site_aniso_U_23
_atom_site_aniso_U_13
_atom_site_aniso_U_12
Ga1 0.0505(8) 0.0615(9) 0.0512(8) -0.0005(7) 0.0008(7) -0.0055(7)
Ga2 0.0534(8) 0.0654(9) 0.0502(8) -0.0008(7) 0.0024(7) 0.0056(7)
Cl1 0.0276(12) 0.0477(13) 0.0414(14) 0.0038(11) -0.0041(11) -0.0033(10)
Cl8 0.0314(13) 0.0421(14) 0.078(2) 0.0028(15) 0.0036(14) -0.0026(11)
Al 0.0253(13) 0.0291(12) 0.0191(13) 0.0008(10) -0.0010(11) 0.0007(10)
Cl3 0.0653(19) 0.0500(15) 0.0387(14) 0.0047(13) -0.0027(14) -0.0172(14)
Cl6 0.0495(16) 0.0690(18) 0.0515(17) -0.0059(15) -0.0001(15) -0.0215(14)
Cl2 0.074(2) 0.0626(19) 0.057(2) 0.0266(16) -0.0102(17) -0.0054(17)
Cl4 0.0300(15) 0.091(3) 0.077(2) -0.013(2) 0.0010(15) -0.0100(16)
Cl5 0.0575(19) 0.088(2) 0.062(2) -0.0317(18) 0.0071(17) 0.0062(18)
Cl7 0.084(3) 0.100(3) 0.052(2) -0.032(2) 0.018(2) 0.010(2)
Cl9 0.070(2) 0.120(3) 0.078(3) 0.051(3) -0.001(2) 0.032(2)
N3 0.029(4) 0.035(4) 0.024(4) 0.003(3) -0.002(3) -0.003(4)
N5 0.033(4) 0.031(4) 0.028(4) 0.000(3) 0.001(4) 0.002(3)
N2 0.031(5) 0.041(4) 0.023(4) 0.004(3) 0.000(4) -0.006(3)
N1 0.024(4) 0.027(4) 0.032(5) -0.001(4) 0.000(3) 0.003(3)
N4 0.034(5) 0.035(4) 0.023(4) -0.002(4) -0.001(4) -0.001(4)
N6 0.069(7) 0.034(5) 0.058(6) 0.005(5) 0.019(6) 0.000(5)
C5 0.041(6) 0.044(5) 0.023(5) 0.000(4) 0.006(5) -0.001(4)
C9 0.032(5) 0.032(5) 0.033(5) 0.002(4) -0.004(4) 0.001(4)
C6 0.033(6) 0.094(9) 0.037(6) 0.001(7) -0.005(5) -0.004(6)
C10 0.046(6) 0.053(6) 0.036(6) -0.010(5) 0.004(5) 0.003(5)
C1 0.025(5) 0.049(6) 0.029(5) 0.000(5) -0.002(4) 0.006(4)
C4 0.065(8) 0.048(6) 0.038(6) -0.021(5) -0.007(6) 0.011(6)
C12 0.076(9) 0.046(6) 0.049(7) 0.008(6) -0.024(7) -0.015(6)
C8 0.061(8) 0.071(8) 0.042(7) 0.027(7) 0.012(6) 0.030(6)
C3 0.032(5) 0.031(5) 0.035(6) 0.002(4) -0.003(5) -0.009(4)
C11 0.055(7) 0.036(5) 0.030(5) 0.001(5) -0.005(5) 0.011(5)
C7 0.032(6) 0.036(5) 0.039(6) -0.003(5) 0.006(5) 0.008(4)
C2 0.053(7) 0.041(6) 0.050(7) 0.016(5) 0.002(6) -0.010(5)

loop_
_atom_type_symbol
_atom_type_description
_atom_type_scat_dispersion_real
_atom_type_scat_dispersion_imag
_atom_type_scat_source
C C 0.0033 0.0016 'International Tables Vol C Tables 4.2.6.8 and 6.1.1.4'
H H 0.0000 0.0000 'International Tables Vol C Tables 4.2.6.8 and 6.1.1.4'
N N 0.0061 0.0033 'International Tables Vol C Tables 4.2.6.8 and 6.1.1.4'
Al Al 0.0645 0.0514 'International Tables Vol C Tables 4.2.6.8 and 6.1.1.4'
Cl Cl 0.1484 0.1585 'International Tables Vol C Tables 4.2.6.8 and 6.1.1.4'
Ga Ga 0.2307 1.6083 'International Tables Vol C Tables 4.2.6.8 and 6.1.1.4'

loop_
_geom_angle_atom_site_label_1
_geom_angle_atom_site_label_2
_geom_angle_atom_site_label_3
_geom_angle
Cl2 Ga1 Cl4 112.48(17)
Cl2 Ga1 Cl5 110.91(16)
Cl4 Ga1 Cl5 107.86(16)
Cl2 Ga1 Cl3 108.18(14)
Cl4 Ga1 Cl3 108.72(16)
Cl5 Ga1 Cl3 108.60(15)
Cl9 Ga2 Cl7 110.5(2)
Cl9 Ga2 Cl8 107.71(16)
Cl7 Ga2 Cl8 110.92(17)
Cl9 Ga2 Cl6 109.82(19)
Cl7 Ga2 Cl6 108.03(17)
Cl8 Ga2 Cl6 109.86(13)
N5 Al N3 91.1(3)
N5 Al N1 87.3(3)
N3 Al N1 170.6(4)
N5 Al N4 170.9(4)
N3 Al N4 89.0(3)
N1 Al N4 91.1(3)
N5 Al N2 86.2(4)
N3 Al N2 86.6(3)
N1 Al N2 84.0(3)
N4 Al N2 84.7(4)
N5 Al Cl1 95.1(3)
N3 Al Cl1 94.1(3)
N1 Al Cl1 95.3(3)
N4 Al Cl1 93.9(3)
N2 Al Cl1 178.5(3)
C1 N3 Al 177.9(8)
C9 N5 Al 178.9(8)
C5 N2 Al 175.5(8)
C7 N1 Al 173.9(8)
C3 N4 Al 171.7(8)
N2 C5 C6 177.9(12)
N5 C9 C10 179.3(11)
C5 C6 H6A 109.5
C5 C6 H6B 109.5
H6A C6 H6B 109.5
C5 C6 H6C 109.5
H6A C6 H6C 109.5
H6B C6 H6C 109.5
C9 C10 H10A 109.5
C9 C10 H10B 109.5
H10A C10 H10B 109.5
C9 C10 H10C 109.5
H10A C10 H10C 109.5
H10B C10 H10C 109.5
N3 C1 C2 179.3(11)
C3 C4 H4A 109.5
C3 C4 H4B 109.5
H4A C4 H4B 109.5
C3 C4 H4C 109.5
H4A C4 H4C 109.5
H4B C4 H4C 109.5
C11 C12 H12A 109.5
C11 C12 H12B 109.5
H12A C12 H12B 109.5
C11 C12 H12C 109.5
H12A C12 H12C 109.5
H12B C12 H12C 109.5
C7 C8 H8A 109.5
C7 C8 H8B 109.5
H8A C8 H8B 109.5
C7 C8 H8C 109.5
H8A C8 H8C 109.5
H8B C8 H8C 109.5
N4 C3 C4 177.5(11)
N6 C11 C12 179.1(13)
N1 C7 C8 175.3(12)
C1 C2 H2A 109.5
C1 C2 H2B 109.5
H2A C2 H2B 109.5
C1 C2 H2C 109.5
H2A C2 H2C 109.5
H2B C2 H2C 109.5

loop_
_geom_bond_atom_site_label_1
_geom_bond_atom_site_label_2
_geom_bond_distance
Ga1 Cl2 2.133(3)
Ga1 Cl4 2.152(3)
Ga1 Cl5 2.152(4)
Ga1 Cl3 2.168(3)
Ga2 Cl9 2.137(4)
Ga2 Cl7 2.143(4)
Ga2 Cl8 2.145(3)
Ga2 Cl6 2.151(3)
Cl1 Al 2.182(3)
Al N5 1.966(8)
Al N3 1.979(8)
Al N1 1.980(9)
Al N4 1.994(9)
Al N2 2.016(9)
N3 C1 1.128(13)
N5 C9 1.149(12)
N2 C5 1.119(14)
N1 C7 1.137(13)
N4 C3 1.125(13)
N6 C11 1.124(15)
C5 C6 1.462(17)
C9 C10 1.403(14)
C6 H6A 0.9700
C6 H6B 0.9700
C6 H6C 0.9700
C10 H10A 0.9700
C10 H10B 0.9700
C10 H10C 0.9700
C1 C2 1.453(15)
C4 C3 1.458(15)
C4 H4A 0.9700
C4 H4B 0.9700
C4 H4C 0.9700
C12 C11 1.459(16)
C12 H12A 0.9700
C12 H12B 0.9700
C12 H12C 0.9700
C8 C7 1.437(15)
C8 H8A 0.9700
C8 H8B 0.9700
C8 H8C 0.9700
C2 H2A 0.9700
C2 H2B 0.9700
C2 H2C 0.9700
